data_7223526
loop_
_publ_author_name
'Chisca, Diana'
'Croitor, Lilia'
'Coropceanu, Eduard B.'
'Petuhov, Oleg'
'Baca, Svetlana G.'
'Kr\"amer, Karl'
'Liu, Shi-Xia'
'Decurtins, Silvio'
'Rivera-Jacquez, Hector J.'
'Masunov, Art\"em E.'
'Fonari, Marina S.'

_publ_section_title
;
 From pink to blue and back to pink again: changing the Co(ii) ligation in
 a two-dimensional coordination network upon desolvation
;
_journal_issue 3
_journal_name_full CrystEngComm
_journal_page_first 384
_journal_paper_doi 10.1039/C5CE01581B
_journal_volume 18
_journal_year 2016
_chemical_formula_moiety 'C42 H30 Co3 N6 O12 S3'
_chemical_formula_sum 'C42 H30 Co3 N6 O12 S3'
_chemical_formula_weight 1083.69
_space_group_crystal_system triclinic
_space_group_IT_number 2
_space_group_name_Hall '-P 1'
_space_group_name_H-M_alt 'P -1'
_symmetry_space_group_name_Hall '-P 1'
_symmetry_space_group_name_H-M 'P -1'
_atom_sites_solution_hydrogens geom
_audit_creation_method SHELXL-2014/7
_audit_update_record
;
2015-10-08 deposited with the CCDC.
2015-12-03 downloaded from the CCDC.
;
_cell_angle_alpha 99.305(15)
_cell_angle_beta 96.750(17)
_cell_angle_gamma 90.261(13)
_cell_formula_units_Z 2
_cell_length_a 10.947(2)
_cell_length_b 11.0433(16)
_cell_length_c 17.924(4)
_cell_measurement_reflns_used 1205
_cell_measurement_temperature 293(2)
_cell_measurement_theta_max 24.2890
_cell_measurement_theta_min 3.5350
_cell_volume 2122.9(7)
_computing_cell_refinement
;
CrysAlisPro, Agilent Technologies,
Version 1.171.37.35 (release 13-08-2014 CrysAlis171 .NET)
(compiled Aug 13 2014,18:06:01)
;
_computing_data_collection
;
CrysAlisPro, Agilent Technologies,
Version 1.171.37.35 (release 13-08-2014 CrysAlis171 .NET)
(compiled Aug 13 2014,18:06:01)
;
_computing_data_reduction
;
CrysAlisPro, Agilent Technologies,
Version 1.171.37.35 (release 13-08-2014 CrysAlis171 .NET)
(compiled Aug 13 2014,18:06:01)
;
_computing_molecular_graphics PLATON
_computing_structure_refinement 'SHELXL-2014/7 (Sheldrick, 2014)'
_diffrn_ambient_temperature 293(2)
_diffrn_measured_fraction_theta_full 0.968
_diffrn_measured_fraction_theta_max 0.810
_diffrn_measurement_device_type 'Xcalibur, Eos'
_diffrn_measurement_method '\w scans'
_diffrn_radiation_type MoK\a
_diffrn_radiation_wavelength 0.71073
_diffrn_reflns_av_R_equivalents 0.0877
_diffrn_reflns_av_unetI/netI 0.2536
_diffrn_reflns_laue_measured_fraction_full 0.968
_diffrn_reflns_laue_measured_fraction_max 0.810
_diffrn_reflns_limit_h_max 14
_diffrn_reflns_limit_h_min -9
_diffrn_reflns_limit_k_max 14
_diffrn_reflns_limit_k_min -14
_diffrn_reflns_limit_l_max 24
_diffrn_reflns_limit_l_min -23
_diffrn_reflns_number 12208
_diffrn_reflns_point_group_measured_fraction_full 0.968
_diffrn_reflns_point_group_measured_fraction_max 0.810
_diffrn_reflns_theta_full 25.242
_diffrn_reflns_theta_max 29.225
_diffrn_reflns_theta_min 3.123
_diffrn_source 'Enhance (Mo) X-ray Source'
_exptl_absorpt_coefficient_mu 1.379
_exptl_absorpt_correction_T_max 1.00000
_exptl_absorpt_correction_T_min 0.49503
_exptl_absorpt_correction_type multi-scan
_exptl_absorpt_process_details
;
CrysAlisPro, Agilent Technologies,
Version 1.171.37.35 (release 13-08-2014 CrysAlis171 .NET)
(compiled Aug 13 2014,18:06:01)
Empirical absorption correction using spherical harmonics,
 implemented in SCALE3 ABSPACK scaling algorithm.
;
_exptl_crystal_colour blue-green
_exptl_crystal_density_diffrn 1.695
_exptl_crystal_description block
_exptl_crystal_F_000 1098
_exptl_crystal_size_max 0.6
_exptl_crystal_size_mid 0.6
_exptl_crystal_size_min 0.04
_refine_diff_density_max 2.423
_refine_diff_density_min -1.855
_refine_diff_density_rms 0.205
_refine_ls_extinction_method none
_refine_ls_goodness_of_fit_ref 1.164
_refine_ls_hydrogen_treatment constr
_refine_ls_matrix_type full
_refine_ls_number_parameters 536
_refine_ls_number_reflns 9328
_refine_ls_number_restraints 396
_refine_ls_restrained_S_all 1.141
_refine_ls_R_factor_all 0.3281
_refine_ls_R_factor_gt 0.2028
_refine_ls_shift/su_max 0.016
_refine_ls_shift/su_mean 0.002
_refine_ls_structure_factor_coef Fsqd
_refine_ls_weighting_details 'w=1/[\s^2^(Fo^2^)+(0.2000P)^2^] where P=(Fo^2^+2Fc^2^)/3'
_refine_ls_weighting_scheme calc
_refine_ls_wR_factor_gt 0.4767
_refine_ls_wR_factor_ref 0.5315
_reflns_Friedel_coverage 0.000
_reflns_number_gt 3075
_reflns_number_total 9328
_reflns_threshold_expression 'I > 2\s(I)'
_cod_data_source_file c5ce01581b2.cif
_cod_data_source_block dry_1
_cod_depositor_comments 'Adding full bibliography for 7223526--7223528.cif.'
_cod_original_cell_volume 2122.8(7)
_cod_database_code 7223526
_shelx_shelxl_version_number 2014/7
_shelx_space_group_comment
;
The symmetry employed for this shelxl refinement is uniquely defined
by the following loop, which should always be used as a source of
symmetry information in preference to the above space-group names.
They are only intended as comments.
;

loop_
_space_group_symop_operation_xyz
'x, y, z'
'-x, -y, -z'

loop_
_atom_site_label
_atom_site_type_symbol
_atom_site_fract_x
_atom_site_fract_y
_atom_site_fract_z
_atom_site_U_iso_or_equiv
_atom_site_adp_type
_atom_site_occupancy
_atom_site_site_symmetry_order
_atom_site_calc_flag
_atom_site_refinement_flags_posn
_atom_site_refinement_flags_adp
Co1A Co 0.8175(3) 0.2108(3) 0.75805(16) 0.0717(10) Uani 1 1 d . U
Co2A Co 0.8529(4) 0.2438(4) 0.91682(17) 0.0963(14) Uani 1 1 d . U
S1A S 0.8150(8) -0.1974(5) 0.4218(4) 0.115(3) Uani 1 1 d . U
S2A S 0.8435(9) 0.1985(7) 1.3030(5) 0.131(3) Uani 1 1 d . U
N2A N 0.9166(19) -0.1949(15) 0.5594(11) 0.111(8) Uani 1 1 d . U
H2A1 H 0.9372 -0.1563 0.6049 0.134 Uiso 1 1 calc R U
H2A2 H 0.9332 -0.2712 0.5481 0.134 Uiso 1 1 calc R U
N4A N 0.892(2) 0.0515(19) 1.1831(11) 0.148(11) Uani 1 1 d . U
H4A1 H 0.9034 0.0363 1.1359 0.177 Uiso 1 1 calc R U
H4A2 H 0.9020 -0.0053 1.2108 0.177 Uiso 1 1 calc R U
O1A O 0.8080(12) 0.0269(8) 0.7685(9) 0.078(4) Uani 1 1 d . U
O2A O 0.8582(15) 0.0521(11) 0.9052(6) 0.085(5) Uani 1 1 d . U
O3A O 0.0027(14) 0.2040(14) 0.7874(8) 0.091(5) Uani 1 1 d . U
O4A O 0.0424(13) 0.2570(14) 0.9147(7) 0.087(5) Uani 1 1 d . U
O5A O 0.8289(14) -0.6017(13) 0.7633(8) 0.086(5) Uani 1 1 d . U
O6A O 0.8536(17) -0.5768(14) 0.8930(7) 0.104(6) Uani 1 1 d . U
O7A O 0.6368(13) 0.2141(14) 0.7657(7) 0.082(4) Uani 1 1 d . U
O8A O 0.6661(17) 0.2423(16) 0.8926(9) 0.109(6) Uani 1 1 d . U
C1A C 0.823(2) -0.0194(16) 0.8395(11) 0.068(6) Uani 1 1 d . U
C2A C 0.834(2) -0.151(2) 0.8405(12) 0.089(7) Uani 1 1 d . U
C3A C 0.8130(19) -0.225(2) 0.7706(12) 0.086(7) Uani 1 1 d . U
H3A H 0.7980 -0.1911 0.7264 0.103 Uiso 1 1 calc R U
C4A C 0.8144(18) -0.357(2) 0.7668(12) 0.084(8) Uani 1 1 d . U
H4A H 0.7996 -0.4103 0.7208 0.101 Uiso 1 1 calc R U
C5A C 0.839(2) -0.398(2) 0.8358(11) 0.089(8) Uani 1 1 d . U
C6A C 0.856(2) -0.327(3) 0.9072(12) 0.104(9) Uani 1 1 d . U
H6A H 0.8653 -0.3595 0.9522 0.125 Uiso 1 1 calc R U
C7A C 0.858(2) -0.202(3) 0.9049(10) 0.093(8) Uani 1 1 d . U
H7A H 0.8777 -0.1492 0.9508 0.111 Uiso 1 1 calc R U
C8A C 0.075(2) 0.230(2) 0.8484(11) 0.073(6) Uani 1 1 d . U
C9A C 0.8405(19) -0.543(2) 0.8303(11) 0.076(6) Uani 1 1 d . U
C10A C 0.597(2) 0.225(2) 0.8294(15) 0.086(7) Uani 1 1 d . U
C11A C 0.461(3) 0.222(2) 0.8328(12) 0.088(7) Uani 1 1 d . U
C12A C 0.414(2) 0.234(2) 0.9080(11) 0.096(8) Uani 1 1 d . U
H12A H 0.4683 0.2385 0.9524 0.115 Uiso 1 1 calc R U
C13A C 0.292(3) 0.239(2) 0.9108(12) 0.113(10) Uani 1 1 d . U
H13A H 0.2610 0.2473 0.9574 0.136 Uiso 1 1 calc R U
C14A C 0.217(3) 0.232(2) 0.8463(12) 0.100(9) Uani 1 1 d . U
C15A C 0.260(2) 0.220(2) 0.7733(13) 0.089(7) Uani 1 1 d . U
H15A H 0.2051 0.2115 0.7292 0.107 Uiso 1 1 calc R U
C16A C 0.376(2) 0.222(2) 0.7692(13) 0.087(7) Uani 1 1 d . U
H16A H 0.4043 0.2224 0.7223 0.104 Uiso 1 1 calc R U
N1A N 0.8220(13) 0.1587(12) 0.6425(9) 0.060(4) Uani 1 1 d . U
C17A C 0.7967(14) 0.2291(18) 0.5963(10) 0.058(5) Uani 1 1 d . U
H17A H 0.7787 0.3092 0.6160 0.069 Uiso 1 1 calc R U
C18A C 0.7926(15) 0.2001(14) 0.5174(11) 0.059(5) Uani 1 1 d . U
H18A H 0.7738 0.2590 0.4864 0.071 Uiso 1 1 calc R U
C19A C 0.8177(15) 0.0787(18) 0.4862(10) 0.060(5) Uani 1 1 d . U
H19A H 0.8205 0.0528 0.4345 0.072 Uiso 1 1 calc R U
C20A C 0.8375(16) 0.0030(13) 0.5388(11) 0.050(4) Uani 1 1 d . U
C21A C 0.8450(15) 0.0377(14) 0.6142(12) 0.061(5) Uani 1 1 d . U
H21A H 0.8652 -0.0182 0.6470 0.073 Uiso 1 1 calc R U
C22A C 0.8607(16) -0.1380(17) 0.5079(11) 0.060(5) Uani 1 1 d . U
N3A N 0.841(2) 0.295(3) 1.0349(12) 0.118(9) Uani 1 1 d . U
C23A C 0.823(3) 0.406(3) 1.0651(19) 0.128(12) Uani 1 1 d . U
H23A H 0.8109 0.4622 1.0318 0.153 Uiso 1 1 calc R U
C24A C 0.821(4) 0.450(4) 1.1388(18) 0.21(2) Uani 1 1 d . U
H24A H 0.8193 0.5336 1.1564 0.251 Uiso 1 1 calc R U
C25A C 0.820(3) 0.369(2) 1.1853(13) 0.109(11) Uani 1 1 d . U
H25A H 0.8021 0.3922 1.2350 0.131 Uiso 1 1 calc R U
C26A C 0.848(2) 0.243(2) 1.1569(13) 0.100(9) Uani 1 1 d . U
C27A C 0.856(2) 0.214(2) 1.0801(13) 0.097(9) Uani 1 1 d . U
H27A H 0.8729 0.1337 1.0599 0.117 Uiso 1 1 calc R U
C28A C 0.8593(19) 0.1629(18) 1.2135(13) 0.071(6) Uani 1 1 d . U
Co1B Co 0.51750(13) 0.51742(12) 0.57781(12) 0.0338(7) Uani 1 1 d . U
S1B S 0.5008(16) 0.9194(11) 0.9144(6) 0.274(9) Uani 1 1 d . U
N1B N 0.5137(11) 0.5709(9) 0.6951(8) 0.044(4) Uani 1 1 d . U
N2B N 0.449(3) 0.9259(17) 0.7791(15) 0.25(2) Uani 1 1 d . U
H2B1 H 0.4390 0.8998 0.7308 0.301 Uiso 1 1 calc R U
H2B2 H 0.4389 1.0021 0.7961 0.301 Uiso 1 1 calc R U
O1B O 0.7016(7) 0.5159(6) 0.5754(6) 0.0399(14) Uani 1 1 d . U
O2B O 0.6692(7) 0.4830(6) 0.4457(6) 0.0399(14) Uani 1 1 d . U
O3B O 0.5186(7) 0.6967(7) 0.5583(6) 0.0399(14) Uani 1 1 d . U
O4B O 0.4855(7) 0.6660(6) 0.4279(6) 0.0399(14) Uani 1 1 d . U
C1B C 0.7343(10) 0.5008(9) 0.5094(9) 0.0321(13) Uani 1 1 d . U
C2B C 0.8692(10) 0.4971(9) 0.5027(9) 0.0321(13) Uani 1 1 d . U
C3B C 0.9572(10) 0.5070(8) 0.5703(9) 0.0321(13) Uani 1 1 d . U
H3B H 0.9283 0.5123 0.6175 0.038 Uiso 1 1 calc R U
C4B C 0.9157(10) 0.4910(9) 0.4327(9) 0.0321(13) Uani 1 1 d . U
H4B H 0.8619 0.4856 0.3881 0.038 Uiso 1 1 calc R U
C5B C 0.5033(9) 0.7328(9) 0.4933(9) 0.0321(13) Uani 1 1 d . U
C6B C 0.5048(9) 0.8728(9) 0.4947(9) 0.0321(13) Uani 1 1 d . U
C7B C 0.5250(9) 0.9525(9) 0.5671(9) 0.0321(13) Uani 1 1 d . U
H7B H 0.5430 0.9186 0.6113 0.038 Uiso 1 1 calc R U
C8B C 0.5182(10) 1.0748(9) 0.5721(9) 0.0321(13) Uani 1 1 d . U
H8B H 0.5287 1.1248 0.6195 0.038 Uiso 1 1 calc R U
C9B C 0.528(2) 0.4938(16) 0.7384(13) 0.091(8) Uani 1 1 d . U
H9B H 0.5397 0.4120 0.7188 0.109 Uiso 1 1 calc R U
C10B C 0.527(3) 0.5295(17) 0.8155(13) 0.121(12) Uani 1 1 d . U
H10B H 0.5255 0.4687 0.8458 0.145 Uiso 1 1 calc R U
C11B C 0.528(2) 0.640(2) 0.8474(11) 0.082(7) Uani 1 1 d . U
H11B H 0.5487 0.6613 0.8998 0.098 Uiso 1 1 calc R U
C12B C 0.495(2) 0.7345(14) 0.7989(14) 0.082(7) Uani 1 1 d . U
C13B C 0.5011(16) 0.6874(14) 0.7201(10) 0.057(5) Uani 1 1 d . U
H13B H 0.4960 0.7420 0.6855 0.068 Uiso 1 1 calc R U
C14B C 0.479(2) 0.852(2) 0.8252(16) 0.094(8) Uani 1 1 d . U

loop_
_atom_site_aniso_label
_atom_site_aniso_U_11
_atom_site_aniso_U_22
_atom_site_aniso_U_33
_atom_site_aniso_U_23
_atom_site_aniso_U_13
_atom_site_aniso_U_12
Co1A 0.071(2) 0.085(2) 0.0589(19) 0.0201(15) -0.0038(15) 0.0169(16)
Co2A 0.110(3) 0.132(3) 0.0440(18) 0.0169(19) -0.0074(18) 0.012(2)
S1A 0.163(8) 0.071(4) 0.100(5) 0.005(4) -0.021(5) 0.041(4)
S2A 0.179(9) 0.109(5) 0.109(6) 0.037(5) 0.010(6) 0.027(5)
N2A 0.16(2) 0.065(11) 0.100(16) 0.036(11) -0.049(14) -0.010(12)
N4A 0.27(3) 0.117(18) 0.078(15) 0.052(13) 0.040(18) 0.072(19)
O1A 0.074(9) 0.017(5) 0.143(14) 0.024(6) -0.005(9) -0.009(5)
O2A 0.173(17) 0.064(8) 0.012(6) -0.001(6) -0.008(8) 0.008(9)
O3A 0.080(11) 0.110(12) 0.074(11) 0.004(9) -0.009(9) 0.024(9)
O4A 0.075(11) 0.143(14) 0.042(8) 0.031(8) -0.015(7) 0.018(9)
O5A 0.095(12) 0.099(11) 0.057(9) 0.005(8) -0.015(8) -0.003(9)
O6A 0.175(18) 0.110(12) 0.036(8) 0.048(8) -0.007(9) 0.005(11)
O7A 0.070(10) 0.126(13) 0.052(9) 0.030(8) -0.006(8) 0.025(9)
O8A 0.104(14) 0.158(16) 0.069(11) 0.050(10) -0.024(10) 0.011(12)
C1A 0.094(16) 0.054(11) 0.057(13) 0.021(10) 0.005(11) -0.017(10)
C2A 0.101(19) 0.109(18) 0.046(13) 0.005(13) -0.029(12) 0.014(14)
C3A 0.063(14) 0.14(2) 0.053(14) 0.015(15) 0.000(11) 0.019(14)
C4A 0.051(12) 0.14(2) 0.049(13) -0.021(15) 0.018(10) 0.010(13)
C5A 0.081(16) 0.15(2) 0.025(11) 0.002(13) -0.021(10) -0.018(15)
C6A 0.12(2) 0.15(2) 0.036(13) 0.029(15) -0.009(13) 0.04(2)
C7A 0.098(18) 0.17(2) 0.019(9) 0.049(13) -0.013(10) 0.025(18)
C8A 0.065(13) 0.119(17) 0.036(11) 0.037(11) -0.025(10) -0.005(12)
C9A 0.065(14) 0.111(17) 0.045(13) 0.018(13) -0.035(11) -0.007(12)
C10A 0.082(17) 0.100(17) 0.080(18) 0.040(14) -0.005(14) -0.015(14)
C11A 0.11(2) 0.107(17) 0.044(13) 0.034(12) -0.022(13) 0.020(15)
C12A 0.072(16) 0.17(3) 0.029(11) 0.002(13) -0.018(11) -0.002(17)
C13A 0.16(3) 0.15(2) 0.028(12) 0.009(14) 0.008(16) -0.02(2)
C14A 0.12(2) 0.15(2) 0.042(13) 0.064(14) 0.004(14) 0.037(18)
C15A 0.10(2) 0.105(17) 0.064(15) 0.034(13) -0.002(14) -0.025(15)
C16A 0.10(2) 0.089(16) 0.065(15) 0.012(13) 0.006(15) 0.015(15)
N1A 0.049(9) 0.045(7) 0.086(12) 0.016(8) -0.003(8) -0.002(6)
C17A 0.027(8) 0.104(15) 0.045(11) 0.024(10) -0.002(7) 0.036(9)
C18A 0.045(10) 0.043(9) 0.092(16) 0.029(9) -0.005(10) 0.016(7)
C19A 0.042(10) 0.098(14) 0.038(10) 0.009(10) 0.001(8) -0.002(9)
C20A 0.061(11) 0.034(8) 0.063(12) 0.026(8) 0.018(10) 0.013(7)
C21A 0.043(10) 0.042(9) 0.109(17) 0.046(10) 0.012(10) -0.001(7)
C22A 0.046(10) 0.071(12) 0.058(13) 0.005(10) -0.003(9) 0.005(9)
N3A 0.13(2) 0.15(2) 0.076(16) 0.002(16) 0.028(15) 0.010(18)
C23A 0.17(3) 0.094(19) 0.12(3) 0.052(19) -0.04(2) -0.03(2)
C24A 0.33(5) 0.23(4) 0.06(2) -0.03(2) 0.04(3) 0.08(4)
C25A 0.20(3) 0.081(16) 0.053(15) 0.010(13) 0.059(18) -0.010(17)
C26A 0.14(2) 0.13(2) 0.054(14) 0.064(14) 0.022(14) 0.075(17)
C27A 0.14(2) 0.107(18) 0.061(15) 0.040(13) 0.017(14) 0.090(16)
C28A 0.068(14) 0.057(11) 0.088(17) 0.018(11) 0.001(12) 0.004(10)
Co1B 0.0035(7) 0.0041(7) 0.0965(18) 0.0124(8) 0.0116(8) 0.0038(5)
S1B 0.53(3) 0.167(11) 0.103(8) -0.008(7) -0.003(12) 0.092(13)
N1B 0.037(7) 0.008(4) 0.090(11) 0.004(6) 0.026(7) 0.006(4)
N2B 0.59(6) 0.036(11) 0.13(2) 0.024(13) 0.05(3) 0.05(2)
O1B 0.0076(18) 0.0095(18) 0.104(4) 0.009(2) 0.012(2) 0.0019(13)
O2B 0.0076(18) 0.0095(18) 0.104(4) 0.009(2) 0.012(2) 0.0019(13)
O3B 0.0076(18) 0.0095(18) 0.104(4) 0.009(2) 0.012(2) 0.0019(13)
O4B 0.0076(18) 0.0095(18) 0.104(4) 0.009(2) 0.012(2) 0.0019(13)
C1B 0.0070(17) 0.0085(17) 0.086(4) 0.017(2) 0.014(2) 0.0038(13)
C2B 0.0070(17) 0.0085(17) 0.086(4) 0.017(2) 0.014(2) 0.0038(13)
C3B 0.0070(17) 0.0085(17) 0.086(4) 0.017(2) 0.014(2) 0.0038(13)
C4B 0.0070(17) 0.0085(17) 0.086(4) 0.017(2) 0.014(2) 0.0038(13)
C5B 0.0070(17) 0.0085(17) 0.086(4) 0.017(2) 0.014(2) 0.0038(13)
C6B 0.0070(17) 0.0085(17) 0.086(4) 0.017(2) 0.014(2) 0.0038(13)
C7B 0.0070(17) 0.0085(17) 0.086(4) 0.017(2) 0.014(2) 0.0038(13)
C8B 0.0070(17) 0.0085(17) 0.086(4) 0.017(2) 0.014(2) 0.0038(13)
C9B 0.14(2) 0.041(10) 0.085(17) -0.020(11) 0.045(16) -0.028(12)
C10B 0.23(3) 0.051(12) 0.088(18) -0.002(12) 0.05(2) -0.082(16)
C11B 0.12(2) 0.081(15) 0.045(12) 0.025(11) -0.006(12) -0.003(13)
C12B 0.108(19) 0.026(8) 0.110(19) 0.022(10) -0.004(14) -0.006(9)
C13B 0.079(13) 0.037(8) 0.048(11) -0.016(8) 0.008(10) 0.024(8)
C14B 0.081(17) 0.068(14) 0.14(2) 0.039(15) 0.003(15) -0.003(12)

loop_
_atom_type_symbol
_atom_type_description
_atom_type_scat_dispersion_real
_atom_type_scat_dispersion_imag
_atom_type_scat_source
C C 0.0033 0.0016 'International Tables Vol C Tables 4.2.6.8 and 6.1.1.4'
H H 0.0000 0.0000 'International Tables Vol C Tables 4.2.6.8 and 6.1.1.4'
N N 0.0061 0.0033 'International Tables Vol C Tables 4.2.6.8 and 6.1.1.4'
O O 0.0106 0.0060 'International Tables Vol C Tables 4.2.6.8 and 6.1.1.4'
S S 0.1246 0.1234 'International Tables Vol C Tables 4.2.6.8 and 6.1.1.4'
Co Co 0.3494 0.9721 'International Tables Vol C Tables 4.2.6.8 and 6.1.1.4'

loop_
_geom_angle_atom_site_label_1
_geom_angle_atom_site_label_2
_geom_angle_atom_site_label_3
_geom_angle
_geom_angle_site_symmetry_1
_geom_angle_site_symmetry_3
O7A Co1A O3A 161.1(6) . 1_655
O7A Co1A O5A 92.3(6) . 1_565
O3A Co1A O5A 91.1(6) 1_655 1_565
O7A Co1A N1A 102.1(6) . .
O3A Co1A N1A 95.8(6) 1_655 .
O5A Co1A N1A 98.7(6) 1_565 .
O7A Co1A O1A 86.9(6) . .
O3A Co1A O1A 87.3(6) 1_655 .
O5A Co1A O1A 172.4(6) 1_565 .
N1A Co1A O1A 88.9(6) . .
O7A Co1A Co2A 87.2(4) . .
O3A Co1A Co2A 74.2(4) 1_655 .
O5A Co1A Co2A 89.4(4) 1_565 .
N1A Co1A Co2A 167.3(4) . .
O1A Co1A Co2A 83.0(4) . .
O8A Co2A O6A 87.4(7) . 1_565
O8A Co2A O4A 165.7(6) . 1_655
O6A Co2A O4A 84.4(7) 1_565 1_655
O8A Co2A O2A 92.8(7) . .
O6A Co2A O2A 162.5(5) 1_565 .
O4A Co2A O2A 91.6(6) 1_655 .
O8A Co2A N3A 91.5(8) . .
O6A Co2A N3A 95.5(9) 1_565 .
O4A Co2A N3A 100.9(8) 1_655 .
O2A Co2A N3A 102.0(9) . .
O8A Co2A Co1A 76.8(4) . .
O6A Co2A Co1A 76.5(4) 1_565 .
O4A Co2A Co1A 89.9(4) 1_655 .
O2A Co2A Co1A 86.5(3) . .
N3A Co2A Co1A 166.0(7) . .
C1A O1A Co1A 124.9(11) . .
C1A O2A Co2A 121.8(12) . .
C8A O3A Co1A 135.4(15) . 1_455
C8A O4A Co2A 113.7(13) . 1_455
C9A O5A Co1A 113.7(15) . 1_545
C9A O6A Co2A 128.4(16) . 1_545
C10A O7A Co1A 120.8(16) . .
C10A O8A Co2A 131.4(18) . .
O2A C1A O1A 122.2(15) . .
O2A C1A C2A 115.1(18) . .
O1A C1A C2A 120.5(16) . .
C7A C2A C3A 120(3) . .
C7A C2A C1A 124(2) . .
C3A C2A C1A 115(2) . .
C2A C3A C4A 119(2) . .
C5A C4A C3A 116(2) . .
C6A C5A C4A 126(3) . .
C6A C5A C9A 118(2) . .
C4A C5A C9A 115.2(19) . .
C5A C6A C7A 113(2) . .
C2A C7A C6A 125(2) . .
O4A C8A O3A 125(2) . .
O4A C8A C14A 114.3(17) . .
O3A C8A C14A 120.3(19) . .
O6A C9A O5A 132(2) . .
O6A C9A C5A 113.5(19) . .
O5A C9A C5A 114.7(18) . .
O7A C10A O8A 124(3) . .
O7A C10A C11A 119(2) . .
O8A C10A C11A 117(2) . .
C16A C11A C12A 118(2) . .
C16A C11A C10A 122(2) . .
C12A C11A C10A 119(2) . .
C13A C12A C11A 119(2) . .
C14A C13A C12A 119(2) . .
C13A C14A C15A 122(3) . .
C13A C14A C8A 120(2) . .
C15A C14A C8A 118(2) . .
C16A C15A C14A 120(3) . .
C15A C16A C11A 122(3) . .
C17A N1A C21A 117.8(18) . .
C17A N1A Co1A 122.7(13) . .
C21A N1A Co1A 119.4(13) . .
N1A C17A C18A 126.4(18) . .
C17A C18A C19A 117.7(16) . .
C20A C19A C18A 113.7(15) . .
C21A C20A C19A 125.4(15) . .
C21A C20A C22A 117.4(15) . .
C19A C20A C22A 117.1(17) . .
C20A C21A N1A 118.7(16) . .
N2A C22A C20A 113.2(17) . .
N2A C22A S1A 125.8(16) . .
C20A C22A S1A 120.9(15) . .
C23A N3A C27A 117(2) . .
C23A N3A Co2A 122(2) . .
C27A N3A Co2A 120(2) . .
N3A C23A C24A 128(3) . .
C25A C24A C23A 117(3) . .
C24A C25A C26A 118(2) . .
C27A C26A C25A 116.8(19) . .
C27A C26A C28A 128(2) . .
C25A C26A C28A 115(2) . .
N3A C27A C26A 122(2) . .
N4A C28A C26A 111(2) . .
N4A C28A S2A 122.0(18) . .
C26A C28A S2A 127.3(17) . .
O4B Co1B O1B 90.0(3) 2_666 .
O4B Co1B O2B 90.9(3) 2_666 2_666
O1B Co1B O2B 167.0(4) . 2_666
O4B Co1B O3B 167.6(4) 2_666 .
O1B Co1B O3B 88.9(3) . .
O2B Co1B O3B 87.5(3) 2_666 .
O4B Co1B N1B 99.6(4) 2_666 .
O1B Co1B N1B 99.2(5) . .
O2B Co1B N1B 93.4(4) 2_666 .
O3B Co1B N1B 92.8(4) . .
O4B Co1B Co1B 88.5(3) 2_666 2_666
O1B Co1B Co1B 89.9(3) . 2_666
O2B Co1B Co1B 77.1(3) 2_666 2_666
O3B Co1B Co1B 79.1(3) . 2_666
N1B Co1B Co1B 167.7(3) . 2_666
C9B N1B C13B 122.4(16) . .
C9B N1B Co1B 120.0(11) . .
C13B N1B Co1B 117.5(12) . .
C1B O1B Co1B 114.4(9) . .
C1B O2B Co1B 128.9(8) . 2_666
C5B O3B Co1B 126.7(8) . .
C5B O4B Co1B 118.4(9) . 2_666
O2B C1B O1B 129.5(11) . .
O2B C1B C2B 112.7(12) . .
O1B C1B C2B 117.7(13) . .
C4B C2B C3B 117.4(10) . .
C4B C2B C1B 122.4(13) . .
C3B C2B C1B 120.1(12) . .
C4B C3B C2B 122.3(13) 2_766 .
C3B C4B C2B 120.3(14) 2_766 .
O4B C5B O3B 127.3(10) . .
O4B C5B C6B 116.4(12) . .
O3B C5B C6B 116.3(12) . .
C8B C6B C7B 119.0(10) 2_676 .
C8B C6B C5B 122.3(12) 2_676 .
C7B C6B C5B 118.7(12) . .
C8B C7B C6B 121.2(14) . .
C7B C8B C6B 119.8(13) . 2_676
N1B C9B C10B 119.9(17) . .
C11B C10B C9B 124(2) . .
C10B C11B C12B 118(2) . .
C14B C12B C13B 124(2) . .
C14B C12B C11B 125(2) . .
C13B C12B C11B 111.2(15) . .
N1B C13B C12B 122.5(17) . .
N2B C14B C12B 120(3) . .
N2B C14B S1B 113.0(19) . .
C12B C14B S1B 127(2) . .

loop_
_geom_bond_atom_site_label_1
_geom_bond_atom_site_label_2
_geom_bond_distance
_geom_bond_site_symmetry_2
Co1A O7A 1.999(14) .
Co1A O3A 2.039(15) 1_655
Co1A O5A 2.060(15) 1_565
Co1A N1A 2.064(16) .
Co1A O1A 2.073(10) .
Co1A Co2A 2.790(4) .
Co2A O8A 2.040(18) .
Co2A O6A 2.093(15) 1_565
Co2A O4A 2.083(15) 1_655
Co2A O2A 2.095(13) .
Co2A N3A 2.12(2) .
S1A C22A 1.597(19) .
S2A C28A 1.62(2) .
N2A C22A 1.30(2) .
N4A C28A 1.33(2) .
O1A C1A 1.44(2) .
O2A C1A 1.32(2) .
O3A C8A 1.26(2) .
O3A Co1A 2.039(15) 1_455
O4A C8A 1.27(2) .
O4A Co2A 2.083(15) 1_455
O5A C9A 1.26(2) .
O5A Co1A 2.060(15) 1_545
O6A C9A 1.24(2) .
O6A Co2A 2.093(15) 1_545
O7A C10A 1.26(2) .
O8A C10A 1.27(3) .
C1A C2A 1.46(3) .
C2A C7A 1.36(3) .
C2A C3A 1.37(3) .
C3A C4A 1.44(3) .
C4A C5A 1.39(3) .
C5A C6A 1.38(3) .
C5A C9A 1.58(3) .
C6A C7A 1.39(3) .
C8A C14A 1.56(3) .
C10A C11A 1.50(3) .
C11A C16A 1.38(3) .
C11A C12A 1.48(3) .
C12A C13A 1.34(3) .
C13A C14A 1.33(3) .
C14A C15A 1.43(3) .
C15A C16A 1.28(3) .
N1A C17A 1.23(2) .
N1A C21A 1.386(19) .
C17A C18A 1.39(2) .
C18A C19A 1.41(2) .
C19A C20A 1.36(2) .
C20A C21A 1.34(2) .
C20A C22A 1.60(2) .
N3A C23A 1.28(3) .
N3A C27A 1.30(3) .
C23A C24A 1.33(4) .
C24A C25A 1.32(4) .
C25A C26A 1.45(3) .
C26A C27A 1.38(3) .
C26A C28A 1.45(3) .
Co1B O4B 2.012(7) 2_666
Co1B O1B 2.021(7) .
Co1B O2B 2.038(8) 2_666
Co1B O3B 2.065(8) .
Co1B N1B 2.095(14) .
Co1B Co1B 2.734(4) 2_666
S1B C14B 1.64(3) .
N1B C9B 1.24(3) .
N1B C13B 1.306(16) .
N2B C14B 1.27(3) .
O1B C1B 1.261(16) .
O2B C1B 1.259(17) .
O2B Co1B 2.038(8) 2_666
O3B C5B 1.285(17) .
O4B C5B 1.272(16) .
O4B Co1B 2.012(7) 2_666
C1B C2B 1.496(13) .
C2B C4B 1.400(18) .
C2B C3B 1.45(2) .
C3B C4B 1.399(13) 2_766
C4B C3B 1.399(13) 2_766
C5B C6B 1.542(14) .
C6B C8B 1.41(2) 2_676
C6B C7B 1.439(18) .
C7B C8B 1.342(13) .
C8B C6B 1.41(2) 2_676
C9B C10B 1.38(3) .
C10B C11B 1.26(2) .
C11B C12B 1.49(3) .
C12B C14B 1.32(3) .
C12B C13B 1.43(3) .
